data_2234664
loop_
_publ_author_name
'Prasath, R.'
'Bhavana, P.'
'Butcher, Ray J.'

_publ_section_title
;
 (<i>E</i>)-1-(2,4-Dimethylquinolin-3-yl)-3-(4-methylphenyl)prop-2-en-1-one
;
_journal_coeditor_code HG5205
_journal_issue 5
_journal_name_full 'Acta Crystallographica Section E'
_journal_page_first o1501
_journal_paper_doi 10.1107/S1600536812015498
_journal_volume 68
_journal_year 2012
_chemical_formula_iupac 'C21 H19 N O'
_chemical_formula_moiety 'C21 H19 N O'
_chemical_formula_sum 'C21 H19 N O'
_chemical_formula_weight 301.37
_chemical_name_systematic
;
(<i>E</i>)-1-(2,4-Dimethylquinolin-3-yl)-3-(4-methylphenyl)prop-2-en-1-one
;
_space_group_IT_number 2
_symmetry_cell_setting triclinic
_symmetry_space_group_name_Hall '-P 1'
_symmetry_space_group_name_H-M 'P -1'
_atom_sites_solution_hydrogens geom
_atom_sites_solution_primary direct
_atom_sites_solution_secondary difmap
_audit_creation_method SHELXL-97
_cell_angle_alpha 111.864(4)
_cell_angle_beta 92.141(3)
_cell_angle_gamma 93.705(3)
_cell_formula_units_Z 4
_cell_length_a 11.4915(4)
_cell_length_b 12.0673(5)
_cell_length_c 13.0695(6)
_cell_measurement_reflns_used 6502
_cell_measurement_temperature 295(2)
_cell_measurement_theta_max 73.4328
_cell_measurement_theta_min 5.1361
_cell_volume 1674.79(13)
_computing_cell_refinement
;
CrysAlis PRO (Agilent, 2012)
;
_computing_data_collection
;
CrysAlis PRO (Agilent, 2012)
;
_computing_data_reduction
;
CrysAlis PRO (Agilent, 2012)
;
_computing_molecular_graphics 'SHELXTL (Sheldrick, 2008)'
_computing_publication_material 'SHELXTL (Sheldrick, 2008)'
_computing_structure_refinement 'SHELXL97 (Sheldrick, 2008)'
_computing_structure_solution 'SHELXS97 (Sheldrick, 2008)'
_diffrn_ambient_temperature 295(2)
_diffrn_detector_area_resol_mean 10.5081
_diffrn_measured_fraction_theta_full 0.999
_diffrn_measured_fraction_theta_max 0.965
_diffrn_measurement_device_type 'Agilent Xcalibur Ruby Gemini'
_diffrn_measurement_method '\w scans'
_diffrn_radiation_monochromator graphite
_diffrn_radiation_source 'Enhance (Cu) X-ray Source'
_diffrn_radiation_type CuK\a
_diffrn_radiation_wavelength 1.54178
_diffrn_reflns_av_R_equivalents 0.0217
_diffrn_reflns_av_sigmaI/netI 0.0261
_diffrn_reflns_limit_h_max 14
_diffrn_reflns_limit_h_min -12
_diffrn_reflns_limit_k_max 14
_diffrn_reflns_limit_k_min -13
_diffrn_reflns_limit_l_max 16
_diffrn_reflns_limit_l_min -15
_diffrn_reflns_number 11652
_diffrn_reflns_theta_full 67.50
_diffrn_reflns_theta_max 73.59
_diffrn_reflns_theta_min 5.14
_exptl_absorpt_coefficient_mu 0.568
_exptl_absorpt_correction_T_max 1.00000
_exptl_absorpt_correction_T_min 0.79965
_exptl_absorpt_correction_type multi-scan
_exptl_absorpt_process_details
;
(CrysAlis PRO; Agilent, 2012)
;
_exptl_crystal_colour colorless
_exptl_crystal_density_diffrn 1.195
_exptl_crystal_density_method 'not measured'
_exptl_crystal_description chunk
_exptl_crystal_F_000 640
_exptl_crystal_size_max 0.48
_exptl_crystal_size_mid 0.23
_exptl_crystal_size_min 0.17
_refine_diff_density_max 0.213
_refine_diff_density_min -0.204
_refine_ls_extinction_method none
_refine_ls_goodness_of_fit_ref 1.036
_refine_ls_hydrogen_treatment constr
_refine_ls_matrix_type full
_refine_ls_number_parameters 423
_refine_ls_number_reflns 6514
_refine_ls_number_restraints 0
_refine_ls_restrained_S_all 1.036
_refine_ls_R_factor_all 0.0560
_refine_ls_R_factor_gt 0.0482
_refine_ls_shift/su_max 0.000
_refine_ls_shift/su_mean 0.000
_refine_ls_structure_factor_coef Fsqd
_refine_ls_weighting_details 'calc w=1/[\s^2^(Fo^2^)+(0.0752P)^2^+0.1557P] where P=(Fo^2^+2Fc^2^)/3'
_refine_ls_weighting_scheme calc
_refine_ls_wR_factor_gt 0.1328
_refine_ls_wR_factor_ref 0.1427
_reflns_number_gt 5419
_reflns_number_total 6514
_reflns_threshold_expression I>2\s(I)
_cod_data_source_file hg5205.cif
_cod_data_source_block I
_cod_original_cell_volume 1674.79(12)
_cod_database_code 2234664
_cod_database_fobs_code 2234664

loop_
_symmetry_equiv_pos_as_xyz
'x, y, z'
'-x, -y, -z'

loop_
_atom_site_type_symbol
_atom_site_label
_atom_site_fract_x
_atom_site_fract_y
_atom_site_fract_z
_atom_site_U_iso_or_equiv
_atom_site_adp_type
_atom_site_calc_flag
_atom_site_refinement_flags
_atom_site_occupancy
_atom_site_symmetry_multiplicity
_atom_site_disorder_assembly
_atom_site_disorder_group
O O1A -0.02167(12) 0.33913(11) 0.87572(12) 0.0842(4) Uani d . 1 1 . .
N N1A 0.30059(10) 0.22155(11) 0.72192(11) 0.0589(3) Uani d . 1 1 . .
C C1A 0.22871(12) 0.29451(12) 0.78377(12) 0.0551(3) Uani d . 1 1 . .
C C2A 0.26735(18) 0.36072(18) 0.90311(16) 0.0839(5) Uani d . 1 1 . .
H H2AA 0.3476 0.3486 0.9153 0.126 Uiso calc R 1 1 . .
H H2AB 0.2197 0.3313 0.9479 0.126 Uiso calc R 1 1 . .
H H2AC 0.2594 0.4447 0.9226 0.126 Uiso calc R 1 1 . .
C C3A 0.11720(11) 0.31014(11) 0.74209(12) 0.0496(3) Uani d . 1 1 . .
C C4A 0.08194(12) 0.24848(12) 0.63295(13) 0.0546(3) Uani d . 1 1 . .
C C5A -0.03464(16) 0.26314(19) 0.58525(18) 0.0845(6) Uani d . 1 1 . .
H H5AA -0.0745 0.3208 0.6417 0.127 Uiso calc R 1 1 . .
H H5AB -0.0808 0.1875 0.5578 0.127 Uiso calc R 1 1 . .
H H5AC -0.0230 0.2904 0.5259 0.127 Uiso calc R 1 1 . .
C C6A 0.15825(12) 0.16739(12) 0.56507(12) 0.0543(3) Uani d . 1 1 . .
C C7A 0.13133(18) 0.09595(18) 0.45206(15) 0.0801(5) Uani d . 1 1 . .
H H7AA 0.0606 0.1016 0.4181 0.096 Uiso calc R 1 1 . .
C C8A 0.2077(2) 0.0190(2) 0.39237(16) 0.0922(6) Uani d . 1 1 . .
H H8AA 0.1888 -0.0268 0.3180 0.111 Uiso calc R 1 1 . .
C C9A 0.31316(19) 0.00816(18) 0.44144(16) 0.0827(5) Uani d . 1 1 . .
H H9AA 0.3639 -0.0457 0.4002 0.099 Uiso calc R 1 1 . .
C C10A 0.34264(15) 0.07544(16) 0.54893(15) 0.0706(4) Uani d . 1 1 . .
H H10A 0.4141 0.0681 0.5806 0.085 Uiso calc R 1 1 . .
C C11A 0.26625(12) 0.15692(12) 0.61391(12) 0.0527(3) Uani d . 1 1 . .
C C12A 0.03454(13) 0.38482(13) 0.82204(13) 0.0571(3) Uani d . 1 1 . .
C C13A 0.02121(13) 0.50819(12) 0.83349(14) 0.0599(4) Uani d . 1 1 . .
H H13A -0.0376 0.5479 0.8759 0.072 Uiso calc R 1 1 . .
C C14A 0.08865(11) 0.56689(11) 0.78652(11) 0.0501(3) Uani d . 1 1 . .
H H14A 0.1476 0.5258 0.7455 0.060 Uiso calc R 1 1 . .
C C15A 0.07944(11) 0.68980(11) 0.79282(11) 0.0496(3) Uani d . 1 1 . .
C C16A 0.16480(14) 0.74252(13) 0.74872(14) 0.0634(4) Uani d . 1 1 . .
H H16A 0.2267 0.6994 0.7161 0.076 Uiso calc R 1 1 . .
C C17A 0.15902(16) 0.85811(14) 0.75266(15) 0.0687(4) Uani d . 1 1 . .
H H17A 0.2169 0.8912 0.7222 0.082 Uiso calc R 1 1 . .
C C18A 0.06895(14) 0.92528(13) 0.80099(14) 0.0619(4) Uani d . 1 1 . .
C C19A 0.0640(2) 1.05275(15) 0.80823(19) 0.0853(6) Uani d . 1 1 . .
H H19A 0.1350 1.0782 0.7838 0.128 Uiso calc PR 0.44(3) 1 A 1
H H19B 0.0550 1.1041 0.8834 0.128 Uiso calc PR 0.44(3) 1 A 1
H H19C -0.0012 1.0570 0.7621 0.128 Uiso calc PR 0.44(3) 1 A 1
H H191 0.0725 1.0556 0.7364 0.128 Uiso d PR 0.56(3) 1 A 2
H H192 0.1261 1.1029 0.8586 0.128 Uiso d PR 0.56(3) 1 A 2
H H193 -0.0098 1.0808 0.8342 0.128 Uiso d PR 0.56(3) 1 A 2
C C20A -0.01602(14) 0.87276(13) 0.84446(16) 0.0674(4) Uani d . 1 1 . .
H H20A -0.0776 0.9164 0.8772 0.081 Uiso calc R 1 1 . .
C C21A -0.01183(13) 0.75715(13) 0.84056(14) 0.0603(4) Uani d . 1 1 . .
H H21A -0.0706 0.7241 0.8702 0.072 Uiso calc R 1 1 . .
O O1B 0.72299(11) 0.56330(12) 0.81047(12) 0.0843(4) Uani d . 1 1 . .
N N1B 0.36155(10) 0.51646(11) 0.68459(11) 0.0589(3) Uani d . 1 1 . .
C C1B 0.45650(12) 0.52308(13) 0.74621(12) 0.0567(3) Uani d . 1 1 . .
C C2B 0.45936(18) 0.6086(2) 0.86457(16) 0.0900(6) Uani d . 1 1 . .
H H2BA 0.3828 0.6346 0.8816 0.135 Uiso calc R 1 1 . .
H H2BB 0.5134 0.6767 0.8755 0.135 Uiso calc R 1 1 . .
H H2BC 0.4838 0.5689 0.9122 0.135 Uiso calc R 1 1 . .
C C3B 0.55180(12) 0.45371(13) 0.70469(12) 0.0536(3) Uani d . 1 1 . .
C C4B 0.54685(13) 0.37715(13) 0.59601(13) 0.0557(3) Uani d . 1 1 . .
C C5B 0.64755(17) 0.30462(18) 0.54707(17) 0.0809(5) Uani d . 1 1 . .
H H5BA 0.7123 0.3262 0.6012 0.121 Uiso calc R 1 1 . .
H H5BB 0.6705 0.3208 0.4838 0.121 Uiso calc R 1 1 . .
H H5BC 0.6237 0.2208 0.5251 0.121 Uiso calc R 1 1 . .
C C6B 0.44437(13) 0.36860(12) 0.52804(12) 0.0552(3) Uani d . 1 1 . .
C C7B 0.4270(2) 0.29235(17) 0.41557(14) 0.0783(5) Uani d . 1 1 . .
H H7BA 0.4853 0.2442 0.3816 0.094 Uiso calc R 1 1 . .
C C8B 0.3259(2) 0.2886(2) 0.35629(16) 0.0971(7) Uani d . 1 1 . .
H H8BA 0.3158 0.2374 0.2825 0.116 Uiso calc R 1 1 . .
C C9B 0.2376(2) 0.3601(2) 0.40442(17) 0.0892(6) Uani d . 1 1 . .
H H9BA 0.1692 0.3570 0.3627 0.107 Uiso calc R 1 1 . .
C C10B 0.25089(15) 0.43406(17) 0.51173(15) 0.0703(4) Uani d . 1 1 . .
H H10B 0.1914 0.4817 0.5434 0.084 Uiso calc R 1 1 . .
C C11B 0.35403(12) 0.44003(13) 0.57649(12) 0.0535(3) Uani d . 1 1 . .
C C12B 0.65846(13) 0.47068(15) 0.78172(14) 0.0616(4) Uani d . 1 1 . .
C C13B 0.68221(13) 0.37728(15) 0.82388(14) 0.0621(4) Uani d . 1 1 . .
H H13B 0.7542 0.3843 0.8618 0.075 Uiso calc R 1 1 . .
C C14B 0.60828(12) 0.28281(13) 0.81199(12) 0.0542(3) Uani d . 1 1 . .
H H14B 0.5370 0.2763 0.7732 0.065 Uiso calc R 1 1 . .
C C15B 0.62823(12) 0.18851(13) 0.85401(11) 0.0516(3) Uani d . 1 1 . .
C C16B 0.72983(13) 0.18898(13) 0.91628(12) 0.0569(3) Uani d . 1 1 . .
H H16B 0.7876 0.2519 0.9333 0.068 Uiso calc R 1 1 . .
C C17B 0.74554(13) 0.09718(14) 0.95279(12) 0.0592(3) Uani d . 1 1 . .
H H17B 0.8137 0.0998 0.9945 0.071 Uiso calc R 1 1 . .
C C18B 0.66212(14) 0.00097(14) 0.92884(12) 0.0591(3) Uani d . 1 1 . .
C C19B 0.68130(18) -0.09819(16) 0.96933(16) 0.0758(5) Uani d . 1 1 . .
H H19D 0.7311 -0.0674 1.0362 0.114 Uiso calc PR 0.65(3) 1 B 1
H H19E 0.7175 -0.1607 0.9141 0.114 Uiso calc PR 0.65(3) 1 B 1
H H19F 0.6075 -0.1297 0.9836 0.114 Uiso calc PR 0.65(3) 1 B 1
H H194 0.6650 -0.0727 1.0458 0.114 Uiso d PR 0.35(3) 1 B 2
H H195 0.7610 -0.1176 0.9611 0.114 Uiso d PR 0.35(3) 1 B 2
H H196 0.6301 -0.1677 0.9269 0.114 Uiso d PR 0.35(3) 1 B 2
C C20B 0.56134(14) 0.00074(15) 0.86715(14) 0.0653(4) Uani d . 1 1 . .
H H20B 0.5042 -0.0628 0.8496 0.078 Uiso calc R 1 1 . .
C C21B 0.54392(13) 0.09288(15) 0.83106(13) 0.0608(4) Uani d . 1 1 . .
H H21B 0.4748 0.0909 0.7908 0.073 Uiso calc R 1 1 . .

loop_
_atom_site_aniso_label
_atom_site_aniso_U_11
_atom_site_aniso_U_22
_atom_site_aniso_U_33
_atom_site_aniso_U_12
_atom_site_aniso_U_13
_atom_site_aniso_U_23
O1A 0.0898(8) 0.0635(7) 0.1166(10) 0.0178(6) 0.0478(8) 0.0481(7)
N1A 0.0482(6) 0.0585(7) 0.0682(8) 0.0098(5) -0.0016(5) 0.0214(6)
C1A 0.0543(7) 0.0464(7) 0.0622(8) 0.0029(6) 0.0003(6) 0.0181(6)
C2A 0.0833(12) 0.0790(12) 0.0706(11) 0.0091(9) -0.0132(9) 0.0078(9)
C3A 0.0494(7) 0.0361(6) 0.0656(8) 0.0043(5) 0.0062(6) 0.0215(6)
C4A 0.0485(7) 0.0475(7) 0.0695(9) 0.0080(5) 0.0000(6) 0.0237(6)
C5A 0.0623(9) 0.0856(12) 0.0977(14) 0.0237(9) -0.0118(9) 0.0243(10)
C6A 0.0566(7) 0.0484(7) 0.0594(8) 0.0092(6) 0.0007(6) 0.0215(6)
C7A 0.0861(12) 0.0806(12) 0.0641(10) 0.0207(9) -0.0089(8) 0.0152(9)
C8A 0.1153(16) 0.0880(13) 0.0602(10) 0.0281(12) 0.0048(10) 0.0096(9)
C9A 0.0950(13) 0.0779(11) 0.0755(11) 0.0350(10) 0.0266(10) 0.0227(9)
C10A 0.0642(9) 0.0734(10) 0.0794(11) 0.0261(8) 0.0158(8) 0.0302(9)
C11A 0.0509(7) 0.0482(7) 0.0617(8) 0.0095(5) 0.0065(6) 0.0227(6)
C12A 0.0561(7) 0.0463(7) 0.0730(9) 0.0067(6) 0.0140(7) 0.0257(7)
C13A 0.0624(8) 0.0446(7) 0.0752(9) 0.0161(6) 0.0235(7) 0.0220(7)
C14A 0.0508(7) 0.0425(6) 0.0559(7) 0.0105(5) 0.0089(5) 0.0157(6)
C15A 0.0524(7) 0.0406(6) 0.0545(7) 0.0069(5) 0.0036(5) 0.0159(5)
C16A 0.0701(9) 0.0513(8) 0.0729(9) 0.0132(7) 0.0212(7) 0.0253(7)
C17A 0.0810(10) 0.0564(8) 0.0768(10) 0.0030(7) 0.0147(8) 0.0338(8)
C18A 0.0732(9) 0.0438(7) 0.0702(9) 0.0051(6) -0.0102(7) 0.0244(7)
C19A 0.1032(14) 0.0499(9) 0.1084(15) 0.0054(9) -0.0141(11) 0.0383(10)
C20A 0.0604(8) 0.0468(7) 0.0932(12) 0.0154(6) 0.0052(8) 0.0225(8)
C21A 0.0531(7) 0.0470(7) 0.0823(10) 0.0083(6) 0.0102(7) 0.0247(7)
O1B 0.0694(7) 0.0830(8) 0.1104(10) -0.0131(6) -0.0198(7) 0.0531(8)
N1B 0.0501(6) 0.0602(7) 0.0635(7) 0.0104(5) 0.0081(5) 0.0186(6)
C1B 0.0523(7) 0.0540(8) 0.0599(8) 0.0042(6) 0.0050(6) 0.0168(6)
C2B 0.0788(12) 0.0902(13) 0.0716(11) 0.0114(10) 0.0026(9) -0.0038(10)
C3B 0.0509(7) 0.0525(7) 0.0625(8) 0.0060(6) 0.0049(6) 0.0270(6)
C4B 0.0611(8) 0.0504(7) 0.0640(8) 0.0143(6) 0.0143(6) 0.0285(6)
C5B 0.0856(12) 0.0815(12) 0.0867(12) 0.0396(10) 0.0285(10) 0.0370(10)
C6B 0.0696(8) 0.0479(7) 0.0537(7) 0.0072(6) 0.0091(6) 0.0247(6)
C7B 0.1086(14) 0.0711(11) 0.0556(9) 0.0200(10) 0.0122(9) 0.0214(8)
C8B 0.1334(19) 0.0982(15) 0.0518(9) 0.0051(14) -0.0100(11) 0.0214(10)
C9B 0.0911(13) 0.1104(16) 0.0705(11) -0.0019(12) -0.0183(10) 0.0430(11)
C10B 0.0625(9) 0.0837(11) 0.0719(10) 0.0036(8) -0.0019(7) 0.0385(9)
C11B 0.0541(7) 0.0531(7) 0.0574(8) 0.0019(6) 0.0044(6) 0.0260(6)
C12B 0.0516(7) 0.0651(9) 0.0732(9) 0.0038(7) 0.0019(7) 0.0323(8)
C13B 0.0495(7) 0.0686(9) 0.0739(10) 0.0077(6) -0.0026(6) 0.0335(8)
C14B 0.0484(7) 0.0607(8) 0.0552(7) 0.0123(6) 0.0045(6) 0.0223(6)
C15B 0.0509(7) 0.0551(7) 0.0480(7) 0.0111(6) 0.0086(5) 0.0169(6)
C16B 0.0554(7) 0.0532(7) 0.0601(8) 0.0068(6) 0.0009(6) 0.0188(6)
C17B 0.0604(8) 0.0585(8) 0.0576(8) 0.0136(6) -0.0001(6) 0.0197(7)
C18B 0.0666(8) 0.0575(8) 0.0552(8) 0.0148(7) 0.0117(6) 0.0213(7)
C19B 0.0890(12) 0.0681(10) 0.0785(11) 0.0127(9) 0.0103(9) 0.0357(9)
C20B 0.0628(8) 0.0626(9) 0.0718(10) -0.0020(7) 0.0057(7) 0.0276(8)
C21B 0.0516(7) 0.0703(9) 0.0621(8) 0.0043(6) 0.0021(6) 0.0271(7)

loop_
_atom_type_symbol
_atom_type_description
_atom_type_scat_dispersion_real
_atom_type_scat_dispersion_imag
_atom_type_scat_source
C C 0.0181 0.0091 'International Tables Vol C Tables 4.2.6.8 and 6.1.1.4'
H H 0.0000 0.0000 'International Tables Vol C Tables 4.2.6.8 and 6.1.1.4'
N N 0.0311 0.0180 'International Tables Vol C Tables 4.2.6.8 and 6.1.1.4'
O O 0.0492 0.0322 'International Tables Vol C Tables 4.2.6.8 and 6.1.1.4'

loop_
_geom_angle_atom_site_label_1
_geom_angle_atom_site_label_2
_geom_angle_atom_site_label_3
_geom_angle
C1A N1A C11A 118.55(12)
N1A C1A C3A 122.70(13)
N1A C1A C2A 117.16(14)
C3A C1A C2A 120.13(14)
C1A C2A H2AA 109.5
C1A C2A H2AB 109.5
H2AA C2A H2AB 109.5
C1A C2A H2AC 109.5
H2AA C2A H2AC 109.5
H2AB C2A H2AC 109.5
C4A C3A C1A 119.84(12)
C4A C3A C12A 120.88(12)
C1A C3A C12A 118.97(13)
C3A C4A C6A 118.14(12)
C3A C4A C5A 121.59(14)
C6A C4A C5A 120.26(14)
C4A C5A H5AA 109.5
C4A C5A H5AB 109.5
H5AA C5A H5AB 109.5
C4A C5A H5AC 109.5
H5AA C5A H5AC 109.5
H5AB C5A H5AC 109.5
C11A C6A C7A 118.12(14)
C11A C6A C4A 117.95(13)
C7A C6A C4A 123.92(14)
C8A C7A C6A 120.88(17)
C8A C7A H7AA 119.6
C6A C7A H7AA 119.6
C7A C8A C9A 120.62(18)
C7A C8A H8AA 119.7
C9A C8A H8AA 119.7
C10A C9A C8A 120.38(16)
C10A C9A H9AA 119.8
C8A C9A H9AA 119.8
C9A C10A C11A 120.90(16)
C9A C10A H10A 119.5
C11A C10A H10A 119.5
N1A C11A C6A 122.79(13)
N1A C11A C10A 118.11(13)
C6A C11A C10A 119.10(14)
O1A C12A C13A 120.78(14)
O1A C12A C3A 118.55(12)
C13A C12A C3A 120.66(12)
C14A C13A C12A 123.47(13)
C14A C13A H13A 118.3
C12A C13A H13A 118.3
C13A C14A C15A 126.58(12)
C13A C14A H14A 116.7
C15A C14A H14A 116.7
C21A C15A C16A 117.72(13)
C21A C15A C14A 123.02(12)
C16A C15A C14A 119.26(12)
C17A C16A C15A 121.02(14)
C17A C16A H16A 119.5
C15A C16A H16A 119.5
C18A C17A C16A 121.22(15)
C18A C17A H17A 119.4
C16A C17A H17A 119.4
C17A C18A C20A 117.75(13)
C17A C18A C19A 121.40(16)
C20A C18A C19A 120.84(16)
C18A C19A H19A 109.5
C18A C19A H19B 109.5
C18A C19A H19C 109.5
C18A C19A H191 109.5
C18A C19A H192 109.5
H191 C19A H192 109.5
C18A C19A H193 109.5
H191 C19A H193 109.5
H192 C19A H193 109.5
C21A C20A C18A 121.71(14)
C21A C20A H20A 119.1
C18A C20A H20A 119.1
C20A C21A C15A 120.59(14)
C20A C21A H21A 119.7
C15A C21A H21A 119.7
C1B N1B C11B 118.75(12)
N1B C1B C3B 122.47(13)
N1B C1B C2B 116.23(14)
C3B C1B C2B 121.30(14)
C1B C2B H2BA 109.5
C1B C2B H2BB 109.5
H2BA C2B H2BB 109.5
C1B C2B H2BC 109.5
H2BA C2B H2BC 109.5
H2BB C2B H2BC 109.5
C4B C3B C1B 119.88(13)
C4B C3B C12B 121.83(13)
C1B C3B C12B 118.24(13)
C3B C4B C6B 118.39(13)
C3B C4B C5B 121.84(15)
C6B C4B C5B 119.76(14)
C4B C5B H5BA 109.5
C4B C5B H5BB 109.5
H5BA C5B H5BB 109.5
C4B C5B H5BC 109.5
H5BA C5B H5BC 109.5
H5BB C5B H5BC 109.5
C11B C6B C7B 117.93(15)
C11B C6B C4B 117.77(13)
C7B C6B C4B 124.30(15)
C8B C7B C6B 120.77(19)
C8B C7B H7BA 119.6
C6B C7B H7BA 119.6
C7B C8B C9B 120.97(18)
C7B C8B H8BA 119.5
C9B C8B H8BA 119.5
C10B C9B C8B 120.01(18)
C10B C9B H9BA 120.0
C8B C9B H9BA 120.0
C9B C10B C11B 120.87(18)
C9B C10B H10B 119.6
C11B C10B H10B 119.6
N1B C11B C6B 122.73(13)
N1B C11B C10B 117.81(14)
C6B C11B C10B 119.46(14)
O1B C12B C13B 120.41(14)
O1B C12B C3B 120.02(14)
C13B C12B C3B 119.55(13)
C14B C13B C12B 124.80(14)
C14B C13B H13B 117.6
C12B C13B H13B 117.6
C13B C14B C15B 126.41(13)
C13B C14B H14B 116.8
C15B C14B H14B 116.8
C21B C15B C16B 117.63(14)
C21B C15B C14B 119.55(13)
C16B C15B C14B 122.81(13)
C17B C16B C15B 120.76(14)
C17B C16B H16B 119.6
C15B C16B H16B 119.6
C16B C17B C18B 121.68(14)
C16B C17B H17B 119.2
C18B C17B H17B 119.2
C20B C18B C17B 117.47(14)
C20B C18B C19B 121.82(15)
C17B C18B C19B 120.72(15)
C18B C19B H19D 109.5
C18B C19B H19E 109.5
C18B C19B H19F 109.5
C18B C19B H194 109.5
C18B C19B H195 109.5
H194 C19B H195 109.5
C18B C19B H196 109.5
H194 C19B H196 109.5
H195 C19B H196 109.5
C21B C20B C18B 121.45(15)
C21B C20B H20B 119.3
C18B C20B H20B 119.3
C20B C21B C15B 121.00(14)
C20B C21B H21B 119.5
C15B C21B H21B 119.5

loop_
_geom_bond_atom_site_label_1
_geom_bond_atom_site_label_2
_geom_bond_distance
O1A C12A 1.2204(18)
N1A C1A 1.3132(19)
N1A C11A 1.3621(19)
C1A C3A 1.4248(19)
C1A C2A 1.497(2)
C2A H2AA 0.9600
C2A H2AB 0.9600
C2A H2AC 0.9600
C3A C4A 1.371(2)
C3A C12A 1.5132(19)
C4A C6A 1.427(2)
C4A C5A 1.505(2)
C5A H5AA 0.9600
C5A H5AB 0.9600
C5A H5AC 0.9600
C6A C11A 1.409(2)
C6A C7A 1.415(2)
C7A C8A 1.363(3)
C7A H7AA 0.9300
C8A C9A 1.387(3)
C8A H8AA 0.9300
C9A C10A 1.352(3)
C9A H9AA 0.9300
C10A C11A 1.416(2)
C10A H10A 0.9300
C12A C13A 1.4586(19)
C13A C14A 1.330(2)
C13A H13A 0.9300
C14A C15A 1.4656(18)
C14A H14A 0.9300
C15A C21A 1.3897(19)
C15A C16A 1.391(2)
C16A C17A 1.383(2)
C16A H16A 0.9300
C17A C18A 1.380(2)
C17A H17A 0.9300
C18A C20A 1.381(2)
C18A C19A 1.511(2)
C19A H19A 0.9600
C19A H19B 0.9600
C19A H19C 0.9600
C19A H191 0.9601
C19A H192 0.9600
C19A H193 0.9599
C20A C21A 1.381(2)
C20A H20A 0.9300
C21A H21A 0.9300
O1B C12B 1.225(2)
N1B C1B 1.3118(19)
N1B C11B 1.3653(19)
C1B C3B 1.421(2)
C1B C2B 1.504(2)
C2B H2BA 0.9600
C2B H2BB 0.9600
C2B H2BC 0.9600
C3B C4B 1.373(2)
C3B C12B 1.510(2)
C4B C6B 1.423(2)
C4B C5B 1.511(2)
C5B H5BA 0.9600
C5B H5BB 0.9600
C5B H5BC 0.9600
C6B C11B 1.407(2)
C6B C7B 1.412(2)
C7B C8B 1.361(3)
C7B H7BA 0.9300
C8B C9B 1.388(3)
C8B H8BA 0.9300
C9B C10B 1.350(3)
C9B H9BA 0.9300
C10B C11B 1.412(2)
C10B H10B 0.9300
C12B C13B 1.463(2)
C13B C14B 1.334(2)
C13B H13B 0.9300
C14B C15B 1.462(2)
C14B H14B 0.9300
C15B C21B 1.391(2)
C15B C16B 1.397(2)
C16B C17B 1.379(2)
C16B H16B 0.9300
C17B C18B 1.388(2)
C17B H17B 0.9300
C18B C20B 1.385(2)
C18B C19B 1.502(2)
C19B H19D 0.9600
C19B H19E 0.9600
C19B H19F 0.9600
C19B H194 0.9600
C19B H195 0.9599
C19B H196 0.9600
C20B C21B 1.382(2)
C20B H20B 0.9300
C21B H21B 0.9300

loop_
_geom_hbond_atom_site_label_D
_geom_hbond_atom_site_label_H
_geom_hbond_atom_site_label_A
_geom_hbond_site_symmetry_A
_geom_hbond_distance_DH
_geom_hbond_distance_HA
_geom_hbond_distance_DA
_geom_hbond_angle_DHA
C16B H16B O1A 1_655 0.93 2.63 3.4465(19) 147.5

loop_
_geom_torsion_atom_site_label_1
_geom_torsion_atom_site_label_2
_geom_torsion_atom_site_label_3
_geom_torsion_atom_site_label_4
_geom_torsion
C11A N1A C1A C3A -1.0(2)
C11A N1A C1A C2A 177.76(15)
N1A C1A C3A C4A -0.7(2)
C2A C1A C3A C4A -179.44(15)
N1A C1A C3A C12A 172.93(13)
C2A C1A C3A C12A -5.8(2)
C1A C3A C4A C6A 1.7(2)
C12A C3A C4A C6A -171.85(12)
C1A C3A C4A C5A -179.44(15)
C12A C3A C4A C5A 7.0(2)
C3A C4A C6A C11A -1.0(2)
C5A C4A C6A C11A -179.88(15)
C3A C4A C6A C7A 178.27(15)
C5A C4A C6A C7A -0.6(2)
C11A C6A C7A C8A 0.2(3)
C4A C6A C7A C8A -179.05(18)
C6A C7A C8A C9A 0.6(4)
C7A C8A C9A C10A -1.1(4)
C8A C9A C10A C11A 0.8(3)
C1A N1A C11A C6A 1.7(2)
C1A N1A C11A C10A -177.83(14)
C7A C6A C11A N1A 179.97(15)
C4A C6A C11A N1A -0.7(2)
C7A C6A C11A C10A -0.5(2)
C4A C6A C11A C10A 178.82(13)
C9A C10A C11A N1A 179.55(17)
C9A C10A C11A C6A 0.0(3)
C4A C3A C12A O1A 93.91(19)
C1A C3A C12A O1A -79.67(19)
C4A C3A C12A C13A -85.26(18)
C1A C3A C12A C13A 101.16(17)
O1A C12A C13A C14A 172.52(17)
C3A C12A C13A C14A -8.3(3)
C12A C13A C14A C15A 178.97(14)
C13A C14A C15A C21A -7.3(2)
C13A C14A C15A C16A 173.14(16)
C21A C15A C16A C17A 0.2(2)
C14A C15A C16A C17A 179.76(15)
C15A C16A C17A C18A 0.4(3)
C16A C17A C18A C20A -0.6(3)
C16A C17A C18A C19A 178.33(17)
C17A C18A C20A C21A 0.2(3)
C19A C18A C20A C21A -178.73(16)
C18A C20A C21A C15A 0.4(3)
C16A C15A C21A C20A -0.6(2)
C14A C15A C21A C20A 179.86(15)
C11B N1B C1B C3B 0.0(2)
C11B N1B C1B C2B -179.83(15)
N1B C1B C3B C4B 0.7(2)
C2B C1B C3B C4B -179.50(16)
N1B C1B C3B C12B 178.29(13)
C2B C1B C3B C12B -1.9(2)
C1B C3B C4B C6B -0.8(2)
C12B C3B C4B C6B -178.34(13)
C1B C3B C4B C5B 177.93(14)
C12B C3B C4B C5B 0.4(2)
C3B C4B C6B C11B 0.33(19)
C5B C4B C6B C11B -178.44(13)
C3B C4B C6B C7B -179.03(14)
C5B C4B C6B C7B 2.2(2)
C11B C6B C7B C8B 0.1(3)
C4B C6B C7B C8B 179.43(18)
C6B C7B C8B C9B 0.5(3)
C7B C8B C9B C10B -0.5(4)
C8B C9B C10B C11B 0.0(3)
C1B N1B C11B C6B -0.5(2)
C1B N1B C11B C10B 179.82(14)
C7B C6B C11B N1B 179.75(14)
C4B C6B C11B N1B 0.4(2)
C7B C6B C11B C10B -0.6(2)
C4B C6B C11B C10B -179.99(13)
C9B C10B C11B N1B -179.75(16)
C9B C10B C11B C6B 0.6(2)
C4B C3B C12B O1B 106.73(19)
C1B C3B C12B O1B -70.8(2)
C4B C3B C12B C13B -74.90(19)
C1B C3B C12B C13B 107.53(17)
O1B C12B C13B C14B 168.76(17)
C3B C12B C13B C14B -9.6(3)
C12B C13B C14B C15B -179.21(14)
C13B C14B C15B C21B -177.55(15)
C13B C14B C15B C16B 1.9(2)
C21B C15B C16B C17B 0.4(2)
C14B C15B C16B C17B -179.05(13)
C15B C16B C17B C18B 0.4(2)
C16B C17B C18B C20B -0.4(2)
C16B C17B C18B C19B 179.86(14)
C17B C18B C20B C21B -0.3(2)
C19B C18B C20B C21B 179.41(15)
C18B C20B C21B C15B 1.1(2)
C16B C15B C21B C20B -1.1(2)
C14B C15B C21B C20B 178.35(14)
